data_2209603
loop_
_publ_author_name
'Copsey, May C.'
'Chivers, Tristram'

_publ_section_title
;
 A monomeric <i>N</i>,<i>N</i>'-dilithiobis(amido)organophosphane
;
_journal_coeditor_code LH2099
_journal_issue 7
_journal_name_full 'Acta Crystallographica Section E'
_journal_page_first m1560
_journal_page_last m1561
_journal_paper_doi 10.1107/S1600536806021945
_journal_volume 62
_journal_year 2006
_chemical_formula_iupac '[Li2 (C30 H39 N2 P) (C4 H10 O)2]'
_chemical_formula_moiety 'C38 H59 Li2 N2 O2 P'
_chemical_formula_sum 'C38 H59 Li2 N2 O2 P'
_chemical_formula_weight 620.72
_chemical_name_systematic
;
[\m~2~-bis(2,6-diisopropylphenylamido)phenylphosphine]bis(diethyl
ether)dilithium(I)
;
_space_group_IT_number 14
_symmetry_cell_setting monoclinic
_symmetry_space_group_name_Hall '-P 2yn'
_symmetry_space_group_name_H-M 'P 1 21/n 1'
_atom_sites_solution_hydrogens geom
_atom_sites_solution_primary direct
_atom_sites_solution_secondary difmap
_audit_creation_method SHELXL-97
_cell_angle_alpha 90.00
_cell_angle_beta 109.78(3)
_cell_angle_gamma 90.00
_cell_formula_units_Z 4
_cell_length_a 15.679(3)
_cell_length_b 15.381(3)
_cell_length_c 16.734(3)
_cell_measurement_reflns_used 12831
_cell_measurement_temperature 173(2)
_cell_measurement_theta_max 27.5
_cell_measurement_theta_min 2.99
_cell_volume 3797.4(14)
_computing_cell_refinement 'DENZO (Otwinowski & Minor, 1997)'
_computing_data_collection 'COLLECT (Hooft, 1998)'
_computing_data_reduction DENZO
_computing_molecular_graphics SHELXTL
_computing_publication_material SHELXTL
_computing_structure_refinement SHELXTL
_computing_structure_solution 'SHELXTL (Bruker, 2000)'
_diffrn_ambient_temperature 173(2)
_diffrn_measured_fraction_theta_full 0.995
_diffrn_measured_fraction_theta_max 0.995
_diffrn_measurement_device_type 'Nonius KappaCCD'
_diffrn_measurement_method '\f and \w'
_diffrn_radiation_monochromator graphite
_diffrn_radiation_source 'fine-focus sealed tube'
_diffrn_radiation_type MoK\a
_diffrn_radiation_wavelength 0.71073
_diffrn_reflns_av_R_equivalents 0.0445
_diffrn_reflns_av_sigmaI/netI 0.0594
_diffrn_reflns_limit_h_max 18
_diffrn_reflns_limit_h_min -18
_diffrn_reflns_limit_k_max 18
_diffrn_reflns_limit_k_min -18
_diffrn_reflns_limit_l_max 19
_diffrn_reflns_limit_l_min -19
_diffrn_reflns_number 12831
_diffrn_reflns_theta_full 25.02
_diffrn_reflns_theta_max 25.02
_diffrn_reflns_theta_min 2.99
_diffrn_standards_number 0
_exptl_absorpt_coefficient_mu 0.105
_exptl_absorpt_correction_T_max 0.9896
_exptl_absorpt_correction_T_min 0.9693
_exptl_absorpt_correction_type multi-scan
_exptl_absorpt_process_details '(SCALEPACK; Otwinowski & Minor 1997)'
_exptl_crystal_colour yellow
_exptl_crystal_density_diffrn 1.086
_exptl_crystal_density_method 'not measured'
_exptl_crystal_description block
_exptl_crystal_F_000 1352
_exptl_crystal_size_max 0.30
_exptl_crystal_size_mid 0.20
_exptl_crystal_size_min 0.10
_refine_diff_density_max 0.449
_refine_diff_density_min -0.260
_refine_ls_extinction_method none
_refine_ls_goodness_of_fit_ref 1.025
_refine_ls_hydrogen_treatment constr
_refine_ls_matrix_type full
_refine_ls_number_parameters 418
_refine_ls_number_reflns 6675
_refine_ls_number_restraints 0
_refine_ls_restrained_S_all 1.025
_refine_ls_R_factor_all 0.0889
_refine_ls_R_factor_gt 0.0499
_refine_ls_shift/su_max 0.000
_refine_ls_shift/su_mean 0.000
_refine_ls_structure_factor_coef Fsqd
_refine_ls_weighting_details 'calc w=1/[\s^2^(Fo^2^)+(0.0453P)^2^+1.8002P] where P=(Fo^2^+2Fc^2^)/3'
_refine_ls_weighting_scheme calc
_refine_ls_wR_factor_gt 0.1060
_refine_ls_wR_factor_ref 0.1228
_reflns_number_gt 4532
_reflns_number_total 6675
_reflns_threshold_expression I>2\s(I)
_cod_data_source_file lh2099.cif
_cod_data_source_block I
_cod_original_cell_volume 3797.7(13)
_cod_original_sg_symbol_H-M 'P 21/n'
_cod_database_code 2209603
_cod_database_fobs_code 2209603

loop_
_symmetry_equiv_pos_as_xyz
'x, y, z'
'-x+1/2, y+1/2, -z+1/2'
'-x, -y, -z'
'x-1/2, -y-1/2, z-1/2'

loop_
_atom_site_type_symbol
_atom_site_label
_atom_site_fract_x
_atom_site_fract_y
_atom_site_fract_z
_atom_site_U_iso_or_equiv
_atom_site_adp_type
_atom_site_calc_flag
_atom_site_refinement_flags
_atom_site_occupancy
P P1 0.03298(4) 0.80431(4) 0.22404(4) 0.02553(15) Uani d . 1
N N1 0.01341(11) 0.82305(11) 0.31760(11) 0.0264(4) Uani d . 1
N N2 0.14675(11) 0.79731(11) 0.27670(11) 0.0266(4) Uani d . 1
Li Li1 0.1015(3) 0.7215(3) 0.3573(3) 0.0402(10) Uani d . 1
Li Li2 0.1292(3) 0.8920(3) 0.3534(3) 0.0376(9) Uani d . 1
O O1 0.14337(13) 0.62594(12) 0.43661(12) 0.0542(5) Uani d . 1
O O2 0.18063(10) 0.99967(10) 0.40196(10) 0.0381(4) Uani d . 1
C C1 0.00154(14) 0.68722(14) 0.20333(13) 0.0290(5) Uani d . 1
C C2 0.05962(17) 0.62614(15) 0.18734(17) 0.0424(6) Uani d . 1
H H2 0.1195 0.6431 0.1922 0.051 Uiso calc R 1
C C3 0.03185(19) 0.54082(16) 0.16433(19) 0.0532(7) Uani d . 1
H H3 0.0725 0.5003 0.1537 0.064 Uiso calc R 1
C C4 -0.05454(19) 0.51568(17) 0.15718(18) 0.0506(7) Uani d . 1
H H4 -0.0736 0.4575 0.1420 0.061 Uiso calc R 1
C C5 -0.11351(17) 0.57495(16) 0.17199(16) 0.0437(6) Uani d . 1
H H5 -0.1733 0.5576 0.1669 0.052 Uiso calc R 1
C C6 -0.08586(15) 0.65972(15) 0.19422(14) 0.0338(5) Uani d . 1
H H6 -0.1275 0.7000 0.2035 0.041 Uiso calc R 1
C C10 -0.07580(14) 0.85140(13) 0.30858(14) 0.0277(5) Uani d . 1
C C11 -0.11298(15) 0.92948(14) 0.26572(14) 0.0303(5) Uani d . 1
C C12 -0.20357(16) 0.94950(15) 0.25223(15) 0.0377(6) Uani d . 1
H H12 -0.2288 1.0007 0.2216 0.045 Uiso calc R 1
C C13 -0.25747(16) 0.89716(16) 0.28206(16) 0.0418(6) Uani d . 1
H H13 -0.3196 0.9108 0.2702 0.050 Uiso calc R 1
C C14 -0.22017(16) 0.82485(15) 0.32925(16) 0.0392(6) Uani d . 1
H H14 -0.2563 0.7906 0.3527 0.047 Uiso calc R 1
C C15 -0.13090(15) 0.80061(14) 0.34352(14) 0.0306(5) Uani d . 1
C C16 -0.05672(16) 0.99534(14) 0.23721(15) 0.0349(5) Uani d . 1
H H16 0.0053 0.9701 0.2504 0.042 Uiso calc R 1
C C17 -0.09373(19) 1.01290(18) 0.14158(17) 0.0507(7) Uani d . 1
H H17A -0.0967 0.9582 0.1107 0.076 Uiso calc R 1
H H17B -0.0536 1.0537 0.1265 0.076 Uiso calc R 1
H H17C -0.1546 1.0381 0.1263 0.076 Uiso calc R 1
C C18 -0.04643(19) 1.08033(16) 0.28713(19) 0.0524(7) Uani d . 1
H H18A -0.1061 1.1071 0.2755 0.079 Uiso calc R 1
H H18B -0.0071 1.1202 0.2698 0.079 Uiso calc R 1
H H18C -0.0194 1.0682 0.3480 0.079 Uiso calc R 1
C C19 -0.09255(16) 0.72198(14) 0.39858(16) 0.0372(6) Uani d . 1
H H19 -0.0395 0.7009 0.3837 0.045 Uiso calc R 1
C C20 -0.1591(2) 0.64634(16) 0.3848(2) 0.0560(8) Uani d . 1
H H20A -0.1277 0.5956 0.4170 0.084 Uiso calc R 1
H H20B -0.1831 0.6319 0.3243 0.084 Uiso calc R 1
H H20C -0.2090 0.6630 0.4044 0.084 Uiso calc R 1
C C21 -0.0573(2) 0.74822(17) 0.49238(17) 0.0531(7) Uani d . 1
H H21A -0.1083 0.7666 0.5098 0.080 Uiso calc R 1
H H21B -0.0143 0.7964 0.5005 0.080 Uiso calc R 1
H H21C -0.0269 0.6985 0.5269 0.080 Uiso calc R 1
C C22 0.22019(14) 0.79465(13) 0.24669(14) 0.0266(5) Uani d . 1
C C23 0.21622(14) 0.80162(13) 0.16039(14) 0.0277(5) Uani d . 1
C C24 0.29724(15) 0.80147(14) 0.14248(15) 0.0335(5) Uani d . 1
H H24 0.2941 0.8078 0.0851 0.040 Uiso calc R 1
C C25 0.38088(16) 0.79259(15) 0.20379(15) 0.0385(6) Uani d . 1
H H25 0.4344 0.7923 0.1893 0.046 Uiso calc R 1
C C26 0.38510(15) 0.78414(15) 0.28694(15) 0.0380(6) Uani d . 1
H H26 0.4426 0.7773 0.3299 0.046 Uiso calc R 1
C C27 0.30780(15) 0.78525(14) 0.31010(14) 0.0317(5) Uani d . 1
C C28 0.12850(14) 0.81354(14) 0.08626(13) 0.0296(5) Uani d . 1
H H28 0.0793 0.7848 0.1022 0.036 Uiso calc R 1
C C29 0.10389(17) 0.90954(15) 0.07162(16) 0.0412(6) Uani d . 1
H H29A 0.0991 0.9349 0.1237 0.062 Uiso calc R 1
H H29B 0.0457 0.9154 0.0255 0.062 Uiso calc R 1
H H29C 0.1510 0.9400 0.0563 0.062 Uiso calc R 1
C C30 0.12924(17) 0.77121(17) 0.00349(15) 0.0444(6) Uani d . 1
H H30A 0.1711 0.8029 -0.0181 0.067 Uiso calc R 1
H H30B 0.0681 0.7732 -0.0387 0.067 Uiso calc R 1
H H30C 0.1489 0.7106 0.0144 0.067 Uiso calc R 1
C C31 0.32141(16) 0.77539(17) 0.40392(15) 0.0396(6) Uani d . 1
H H31 0.2605 0.7806 0.4104 0.047 Uiso calc R 1
C C32 0.35901(18) 0.68596(17) 0.43731(17) 0.0503(7) Uani d . 1
H H32A 0.3154 0.6411 0.4077 0.075 Uiso calc R 1
H H32B 0.3694 0.6828 0.4984 0.075 Uiso calc R 1
H H32C 0.4164 0.6766 0.4273 0.075 Uiso calc R 1
C C33 0.38110(19) 0.84697(18) 0.45728(17) 0.0527(7) Uani d . 1
H H33A 0.4413 0.8442 0.4518 0.079 Uiso calc R 1
H H33B 0.3867 0.8391 0.5170 0.079 Uiso calc R 1
H H33C 0.3537 0.9037 0.4374 0.079 Uiso calc R 1
C C34 0.1355(2) 0.5368(2) 0.4009(2) 0.0671(9) Uani d . 1
H H34A 0.1439 0.5389 0.3449 0.080 Uiso calc R 1
H H34B 0.1838 0.4997 0.4390 0.080 Uiso calc R 1
C C35 0.0465(2) 0.4984(2) 0.3910(2) 0.0787(10) Uani d . 1
H H35A 0.0393 0.4935 0.4467 0.118 Uiso calc R 1
H H35B 0.0425 0.4405 0.3655 0.118 Uiso calc R 1
H H35C -0.0015 0.5356 0.3541 0.118 Uiso calc R 1
C C36 0.1703(2) 0.6252(2) 0.52730(19) 0.0634(8) Uani d . 1
H H36A 0.2238 0.5870 0.5510 0.076 Uiso calc R 1
H H36B 0.1205 0.6015 0.5447 0.076 Uiso calc R 1
C C37 0.1928(2) 0.7146(2) 0.5615(2) 0.0735(9) Uani d . 1
H H37A 0.2436 0.7371 0.5459 0.110 Uiso calc R 1
H H37B 0.2099 0.7134 0.6235 0.110 Uiso calc R 1
H H37C 0.1399 0.7524 0.5376 0.110 Uiso calc R 1
C C38 0.22324(19) 1.06189(16) 0.36288(18) 0.0501(7) Uani d . 1
H H38A 0.2891 1.0646 0.3949 0.060 Uiso calc R 1
H H38B 0.1971 1.1204 0.3636 0.060 Uiso calc R 1
C C39 0.2078(2) 1.03446(19) 0.27322(18) 0.0585(8) Uani d . 1
H H39A 0.2345 0.9769 0.2730 0.088 Uiso calc R 1
H H39B 0.2362 1.0765 0.2461 0.088 Uiso calc R 1
H H39C 0.1425 1.0320 0.2419 0.088 Uiso calc R 1
C C40 0.1824(2) 1.02817(17) 0.48366(17) 0.0531(7) Uani d . 1
H H40A 0.1527 1.0857 0.4788 0.064 Uiso calc R 1
H H40B 0.2459 1.0341 0.5221 0.064 Uiso calc R 1
C C41 0.1340(2) 0.9638(2) 0.5192(2) 0.0736(10) Uani d . 1
H H41A 0.0724 0.9553 0.4791 0.110 Uiso calc R 1
H H41B 0.1311 0.9853 0.5733 0.110 Uiso calc R 1
H H41C 0.1666 0.9083 0.5284 0.110 Uiso calc R 1

loop_
_atom_site_aniso_label
_atom_site_aniso_U_11
_atom_site_aniso_U_22
_atom_site_aniso_U_33
_atom_site_aniso_U_12
_atom_site_aniso_U_13
_atom_site_aniso_U_23
P1 0.0227(3) 0.0283(3) 0.0269(3) 0.0008(2) 0.0101(2) 0.0007(2)
N1 0.0246(10) 0.0299(10) 0.0275(10) 0.0007(8) 0.0124(8) 0.0003(8)
N2 0.0220(9) 0.0331(10) 0.0261(10) 0.0002(8) 0.0101(8) 0.0020(8)
Li1 0.035(2) 0.042(2) 0.046(3) 0.0001(18) 0.017(2) 0.0103(19)
Li2 0.035(2) 0.040(2) 0.039(2) -0.0059(18) 0.0148(19) -0.0042(18)
O1 0.0601(12) 0.0511(11) 0.0489(12) 0.0004(9) 0.0155(10) 0.0183(9)
O2 0.0426(10) 0.0340(9) 0.0383(10) -0.0065(7) 0.0147(8) -0.0059(7)
C1 0.0283(12) 0.0337(12) 0.0261(12) -0.0011(10) 0.0105(10) -0.0006(10)
C2 0.0375(14) 0.0343(13) 0.0623(18) 0.0014(11) 0.0260(14) -0.0018(12)
C3 0.0573(18) 0.0360(14) 0.076(2) 0.0034(13) 0.0353(17) -0.0094(14)
C4 0.0591(18) 0.0357(14) 0.0627(19) -0.0106(13) 0.0280(16) -0.0057(13)
C5 0.0426(15) 0.0456(15) 0.0458(16) -0.0132(13) 0.0186(13) -0.0053(12)
C6 0.0326(13) 0.0387(13) 0.0319(14) -0.0025(10) 0.0130(11) -0.0032(10)
C10 0.0272(12) 0.0295(12) 0.0291(13) -0.0026(9) 0.0132(10) -0.0062(10)
C11 0.0305(13) 0.0315(12) 0.0304(13) 0.0020(10) 0.0123(11) -0.0021(10)
C12 0.0357(14) 0.0371(13) 0.0403(15) 0.0087(11) 0.0129(12) 0.0005(11)
C13 0.0279(13) 0.0466(15) 0.0554(17) 0.0040(11) 0.0199(13) -0.0074(13)
C14 0.0350(14) 0.0424(14) 0.0490(16) -0.0035(11) 0.0260(13) -0.0070(12)
C15 0.0308(12) 0.0295(12) 0.0365(13) -0.0029(10) 0.0178(11) -0.0060(10)
C16 0.0375(13) 0.0301(12) 0.0396(14) 0.0055(11) 0.0164(12) 0.0069(10)
C17 0.0546(17) 0.0528(16) 0.0472(17) 0.0085(14) 0.0203(14) 0.0150(13)
C18 0.0605(18) 0.0364(14) 0.066(2) -0.0060(13) 0.0288(16) -0.0023(13)
C19 0.0389(14) 0.0321(13) 0.0507(16) -0.0011(11) 0.0282(13) 0.0026(11)
C20 0.0622(19) 0.0398(15) 0.076(2) -0.0117(14) 0.0363(17) 0.0011(14)
C21 0.0630(19) 0.0478(16) 0.0504(18) 0.0025(14) 0.0217(16) 0.0094(13)
C22 0.0250(11) 0.0258(11) 0.0312(12) 0.0005(9) 0.0126(10) 0.0020(9)
C23 0.0268(12) 0.0267(11) 0.0306(13) 0.0002(10) 0.0110(10) 0.0012(10)
C24 0.0333(13) 0.0390(13) 0.0328(13) 0.0023(11) 0.0172(11) 0.0029(11)
C25 0.0271(13) 0.0496(15) 0.0432(15) 0.0047(11) 0.0176(12) 0.0063(12)
C26 0.0243(12) 0.0502(15) 0.0377(15) 0.0036(11) 0.0083(11) 0.0065(11)
C27 0.0252(12) 0.0394(13) 0.0309(13) 0.0023(10) 0.0101(11) 0.0053(10)
C28 0.0273(12) 0.0369(12) 0.0266(12) 0.0011(10) 0.0117(10) 0.0010(10)
C29 0.0387(14) 0.0436(14) 0.0375(15) 0.0022(12) 0.0080(12) 0.0049(11)
C30 0.0366(14) 0.0624(17) 0.0333(15) 0.0022(12) 0.0107(12) -0.0061(12)
C31 0.0253(13) 0.0609(16) 0.0313(14) 0.0034(11) 0.0081(11) 0.0081(12)
C32 0.0448(16) 0.0618(17) 0.0421(16) -0.0001(14) 0.0119(13) 0.0171(14)
C33 0.0561(18) 0.0648(18) 0.0361(16) 0.0009(15) 0.0141(14) 0.0006(13)
C34 0.077(2) 0.064(2) 0.070(2) 0.0063(17) 0.0373(19) 0.0111(17)
C35 0.091(3) 0.067(2) 0.085(3) 0.006(2) 0.039(2) 0.0074(19)
C36 0.066(2) 0.069(2) 0.054(2) 0.0034(16) 0.0180(17) 0.0218(16)
C37 0.071(2) 0.089(3) 0.062(2) -0.0142(19) 0.0238(18) 0.0080(18)
C38 0.0511(17) 0.0394(15) 0.0574(18) -0.0148(13) 0.0153(15) 0.0008(13)
C39 0.0593(19) 0.0634(19) 0.0548(19) -0.0232(15) 0.0217(16) 0.0038(15)
C40 0.0629(19) 0.0484(16) 0.0484(17) -0.0011(14) 0.0193(15) -0.0155(13)
C41 0.085(2) 0.098(3) 0.0489(19) -0.024(2) 0.0362(18) -0.0169(17)

loop_
_atom_type_symbol
_atom_type_description
_atom_type_scat_dispersion_real
_atom_type_scat_dispersion_imag
_atom_type_scat_source
C C 0.0033 0.0016 'International Tables Vol C Tables 4.2.6.8 and 6.1.1.4'
H H 0.0000 0.0000 'International Tables Vol C Tables 4.2.6.8 and 6.1.1.4'
Li Li -0.0003 0.0001 'International Tables Vol C Tables 4.2.6.8 and 6.1.1.4'
N N 0.0061 0.0033 'International Tables Vol C Tables 4.2.6.8 and 6.1.1.4'
O O 0.0106 0.0060 'International Tables Vol C Tables 4.2.6.8 and 6.1.1.4'
P P 0.1023 0.0942 'International Tables Vol C Tables 4.2.6.8 and 6.1.1.4'

loop_
_geom_angle_atom_site_label_1
_geom_angle_atom_site_label_2
_geom_angle_atom_site_label_3
_geom_angle
_geom_angle_publ_flag
N2 P1 N1 91.02(9) y
N2 P1 C1 101.50(9) y
N1 P1 C1 102.32(9) y
C10 N1 P1 115.26(14) ?
C10 N1 Li2 128.72(17) ?
P1 N1 Li2 86.47(13) ?
C10 N1 Li1 143.24(17) ?
P1 N1 Li1 81.88(13) ?
Li2 N1 Li1 82.15(17) ?
C22 N2 P1 131.17(15) ?
C22 N2 Li2 123.56(17) ?
P1 N2 Li2 86.50(13) ?
C22 N2 Li1 135.75(17) ?
P1 N2 Li1 81.03(13) ?
Li2 N2 Li1 80.94(17) ?
O1 Li1 N1 146.9(2) y
O1 Li1 N2 139.2(2) y
N1 Li1 N2 72.64(14) y
O2 Li2 N1 142.9(2) y
O2 Li2 N2 140.4(2) y
N1 Li2 N2 74.57(15) ?
C36 O1 C34 112.0(2) ?
C36 O1 Li1 129.9(2) ?
C34 O1 Li1 117.5(2) ?
C40 O2 C38 111.61(18) ?
C40 O2 Li2 123.05(18) ?
C38 O2 Li2 125.34(18) ?
C6 C1 C2 117.1(2) ?
C6 C1 P1 120.09(16) ?
C2 C1 P1 122.41(16) ?
C3 C2 C1 121.5(2) ?
C3 C2 H2 119.2 ?
C1 C2 H2 119.2 ?
C4 C3 C2 119.7(2) ?
C4 C3 H3 120.2 ?
C2 C3 H3 120.2 ?
C3 C4 C5 120.0(2) ?
C3 C4 H4 120.0 ?
C5 C4 H4 120.0 ?
C4 C5 C6 120.2(2) ?
C4 C5 H5 119.9 ?
C6 C5 H5 119.9 ?
C5 C6 C1 121.5(2) ?
C5 C6 H6 119.2 ?
C1 C6 H6 119.2 ?
C11 C10 N1 122.26(18) ?
C11 C10 C15 117.89(19) ?
N1 C10 C15 119.85(19) ?
C12 C11 C10 119.4(2) ?
C12 C11 C16 117.9(2) ?
C10 C11 C16 122.62(19) ?
C13 C12 C11 121.9(2) ?
C13 C12 H12 119.1 ?
C11 C12 H12 119.1 ?
C14 C13 C12 119.1(2) ?
C14 C13 H13 120.4 ?
C12 C13 H13 120.4 ?
C13 C14 C15 121.6(2) ?
C13 C14 H14 119.2 ?
C15 C14 H14 119.2 ?
C14 C15 C10 119.8(2) ?
C14 C15 C19 119.22(19) ?
C10 C15 C19 120.97(19) ?
C11 C16 C18 111.27(18) ?
C11 C16 C17 113.0(2) ?
C18 C16 C17 110.7(2) ?
C11 C16 H16 107.2 ?
C18 C16 H16 107.2 ?
C17 C16 H16 107.2 ?
C16 C17 H17A 109.5 ?
C16 C17 H17B 109.5 ?
H17A C17 H17B 109.5 ?
C16 C17 H17C 109.5 ?
H17A C17 H17C 109.5 ?
H17B C17 H17C 109.5 ?
C16 C18 H18A 109.5 ?
C16 C18 H18B 109.5 ?
H18A C18 H18B 109.5 ?
C16 C18 H18C 109.5 ?
H18A C18 H18C 109.5 ?
H18B C18 H18C 109.5 ?
C15 C19 C20 114.0(2) ?
C15 C19 C21 110.12(19) ?
C20 C19 C21 110.3(2) ?
C15 C19 H19 107.4 ?
C20 C19 H19 107.4 ?
C21 C19 H19 107.4 ?
C19 C20 H20A 109.5 ?
C19 C20 H20B 109.5 ?
H20A C20 H20B 109.5 ?
C19 C20 H20C 109.5 ?
H20A C20 H20C 109.5 ?
H20B C20 H20C 109.5 ?
C19 C21 H21A 109.5 ?
C19 C21 H21B 109.5 ?
H21A C21 H21B 109.5 ?
C19 C21 H21C 109.5 ?
H21A C21 H21C 109.5 ?
H21B C21 H21C 109.5 ?
N2 C22 C23 126.8(2) ?
N2 C22 C27 115.81(18) ?
C23 C22 C27 117.38(18) ?
C24 C23 C22 118.9(2) ?
C24 C23 C28 117.49(19) ?
C22 C23 C28 123.51(18) ?
C25 C24 C23 123.2(2) ?
C25 C24 H24 118.4 ?
C23 C24 H24 118.4 ?
C24 C25 C26 118.2(2) ?
C24 C25 H25 120.9 ?
C26 C25 H25 120.9 ?
C25 C26 C27 122.1(2) ?
C25 C26 H26 118.9 ?
C27 C26 H26 118.9 ?
C26 C27 C22 120.2(2) ?
C26 C27 C31 117.1(2) ?
C22 C27 C31 122.72(18) ?
C23 C28 C29 110.98(18) ?
C23 C28 C30 113.86(18) ?
C29 C28 C30 110.17(19) ?
C23 C28 H28 107.2 ?
C29 C28 H28 107.2 ?
C30 C28 H28 107.2 ?
C28 C29 H29A 109.5 ?
C28 C29 H29B 109.5 ?
H29A C29 H29B 109.5 ?
C28 C29 H29C 109.5 ?
H29A C29 H29C 109.5 ?
H29B C29 H29C 109.5 ?
C28 C30 H30A 109.5 ?
C28 C30 H30B 109.5 ?
H30A C30 H30B 109.5 ?
C28 C30 H30C 109.5 ?
H30A C30 H30C 109.5 ?
H30B C30 H30C 109.5 ?
C27 C31 C33 112.2(2) ?
C27 C31 C32 111.7(2) ?
C33 C31 C32 110.6(2) ?
C27 C31 H31 107.3 ?
C33 C31 H31 107.3 ?
C32 C31 H31 107.3 ?
C31 C32 H32A 109.5 ?
C31 C32 H32B 109.5 ?
H32A C32 H32B 109.5 ?
C31 C32 H32C 109.5 ?
H32A C32 H32C 109.5 ?
H32B C32 H32C 109.5 ?
C31 C33 H33A 109.5 ?
C31 C33 H33B 109.5 ?
H33A C33 H33B 109.5 ?
C31 C33 H33C 109.5 ?
H33A C33 H33C 109.5 ?
H33B C33 H33C 109.5 ?
C35 C34 O1 111.3(2) ?
C35 C34 H34A 109.4 ?
O1 C34 H34A 109.4 ?
C35 C34 H34B 109.4 ?
O1 C34 H34B 109.4 ?
H34A C34 H34B 108.0 ?
C34 C35 H35A 109.5 ?
C34 C35 H35B 109.5 ?
H35A C35 H35B 109.5 ?
C34 C35 H35C 109.5 ?
H35A C35 H35C 109.5 ?
H35B C35 H35C 109.5 ?
O1 C36 C37 110.3(2) ?
O1 C36 H36A 109.6 ?
C37 C36 H36A 109.6 ?
O1 C36 H36B 109.6 ?
C37 C36 H36B 109.6 ?
H36A C36 H36B 108.1 ?
C36 C37 H37A 109.5 ?
C36 C37 H37B 109.5 ?
H37A C37 H37B 109.5 ?
C36 C37 H37C 109.5 ?
H37A C37 H37C 109.5 ?
H37B C37 H37C 109.5 ?
O2 C38 C39 108.9(2) ?
O2 C38 H38A 109.9 ?
C39 C38 H38A 109.9 ?
O2 C38 H38B 109.9 ?
C39 C38 H38B 109.9 ?
H38A C38 H38B 108.3 ?
C38 C39 H39A 109.5 ?
C38 C39 H39B 109.5 ?
H39A C39 H39B 109.5 ?
C38 C39 H39C 109.5 ?
H39A C39 H39C 109.5 ?
H39B C39 H39C 109.5 ?
O2 C40 C41 109.3(2) ?
O2 C40 H40A 109.8 ?
C41 C40 H40A 109.8 ?
O2 C40 H40B 109.8 ?
C41 C40 H40B 109.8 ?
H40A C40 H40B 108.3 ?
C40 C41 H41A 109.5 ?
C40 C41 H41B 109.5 ?
H41A C41 H41B 109.5 ?
C40 C41 H41C 109.5 ?
H41A C41 H41C 109.5 ?
H41B C41 H41C 109.5 ?

loop_
_geom_bond_atom_site_label_1
_geom_bond_atom_site_label_2
_geom_bond_distance
_geom_bond_publ_flag
P1 N2 1.7049(18) y
P1 N1 1.7185(17) y
P1 C1 1.868(2) ?
N1 C10 1.424(3) ?
N1 Li2 2.011(4) y
N1 Li1 2.042(4) y
N2 C22 1.404(2) ?
N2 Li2 2.021(4) y
N2 Li1 2.081(4) y
Li1 O1 1.939(4) ?
Li2 O2 1.900(4) ?
O1 C36 1.431(3) ?
O1 C34 1.484(3) ?
O2 C40 1.427(3) ?
O2 C38 1.444(3) ?
C1 C6 1.392(3) ?
C1 C2 1.396(3) ?
C2 C3 1.395(3) ?
C2 H2 0.9500 ?
C3 C4 1.374(4) ?
C3 H3 0.9500 ?
C4 C5 1.379(3) ?
C4 H4 0.9500 ?
C5 C6 1.385(3) ?
C5 H5 0.9500 ?
C6 H6 0.9500 ?
C10 C11 1.419(3) ?
C10 C15 1.429(3) ?
C11 C12 1.395(3) ?
C11 C16 1.522(3) ?
C12 C13 1.377(3) ?
C12 H12 0.9500 ?
C13 C14 1.375(3) ?
C13 H13 0.9500 ?
C14 C15 1.389(3) ?
C14 H14 0.9500 ?
C15 C19 1.516(3) ?
C16 C18 1.530(3) ?
C16 C17 1.530(3) ?
C16 H16 1.0000 ?
C17 H17A 0.9800 ?
C17 H17B 0.9800 ?
C17 H17C 0.9800 ?
C18 H18A 0.9800 ?
C18 H18B 0.9800 ?
C18 H18C 0.9800 ?
C19 C20 1.527(3) ?
C19 C21 1.531(4) ?
C19 H19 1.0000 ?
C20 H20A 0.9800 ?
C20 H20B 0.9800 ?
C20 H20C 0.9800 ?
C21 H21A 0.9800 ?
C21 H21B 0.9800 ?
C21 H21C 0.9800 ?
C22 C23 1.428(3) ?
C22 C27 1.431(3) ?
C23 C24 1.400(3) ?
C23 C28 1.520(3) ?
C24 C25 1.371(3) ?
C24 H24 0.9500 ?
C25 C26 1.377(3) ?
C25 H25 0.9500 ?
C26 C27 1.392(3) ?
C26 H26 0.9500 ?
C27 C31 1.519(3) ?
C28 C29 1.525(3) ?
C28 C30 1.534(3) ?
C28 H28 1.0000 ?
C29 H29A 0.9800 ?
C29 H29B 0.9800 ?
C29 H29C 0.9800 ?
C30 H30A 0.9800 ?
C30 H30B 0.9800 ?
C30 H30C 0.9800 ?
C31 C33 1.523(4) ?
C31 C32 1.526(3) ?
C31 H31 1.0000 ?
C32 H32A 0.9800 ?
C32 H32B 0.9800 ?
C32 H32C 0.9800 ?
C33 H33A 0.9800 ?
C33 H33B 0.9800 ?
C33 H33C 0.9800 ?
C34 C35 1.471(4) ?
C34 H34A 0.9900 ?
C34 H34B 0.9900 ?
C35 H35A 0.9800 ?
C35 H35B 0.9800 ?
C35 H35C 0.9800 ?
C36 C37 1.486(4) ?
C36 H36A 0.9900 ?
C36 H36B 0.9900 ?
C37 H37A 0.9800 ?
C37 H37B 0.9800 ?
C37 H37C 0.9800 ?
C38 C39 1.497(4) ?
C38 H38A 0.9900 ?
C38 H38B 0.9900 ?
C39 H39A 0.9800 ?
C39 H39B 0.9800 ?
C39 H39C 0.9800 ?
C40 C41 1.488(4) ?
C40 H40A 0.9900 ?
C40 H40B 0.9900 ?
C41 H41A 0.9800 ?
C41 H41B 0.9800 ?
C41 H41C 0.9800 ?
